data_7063764
loop_
_publ_author_name
'Tolstikov, Svyatoslav E.'
'Kolesnikov, Andrey E.'
'Smirnova, Kristina A.'
'Letyagin, Gleb A.'
'Bogomyakov, Artem S.'
'Romanenko, Galina V.'
'Ovcharenko, Victor I.'

_publ_section_title
;
 Heterospin molecular complexes of Cu(hfac)2 with pyridyl-substituted
 nitronyl nitroxides: peculiarities of structure and magnetic properties
;
_journal_issue 18
_journal_name_full 'New Journal of Chemistry'
_journal_page_first 7655
_journal_page_last 7660
_journal_paper_doi 10.1039/D5NJ00967G
_journal_volume 49
_journal_year 2025
_chemical_formula_sum 'C38 H30 Cu2 F24 N3 O10'
_chemical_formula_weight 1271.73
_space_group_crystal_system triclinic
_space_group_IT_number 2
_space_group_name_Hall '-P 1'
_space_group_name_H-M_alt 'P -1'
_atom_sites_solution_hydrogens geom
_audit_block_doi 10.5517/ccdc.csd.cc2bjcz7
_audit_creation_method SHELXL-2017/1
_audit_update_record
;
2022-03-22 deposited with the CCDC.	2025-04-09 downloaded from the CCDC.
;
_cell_angle_alpha 108.589(6)
_cell_angle_beta 95.635(6)
_cell_angle_gamma 108.934(5)
_cell_formula_units_Z 2
_cell_length_a 13.560(4)
_cell_length_b 13.632(4)
_cell_length_c 15.472(5)
_cell_measurement_reflns_used 7682
_cell_measurement_temperature 296(2)
_cell_measurement_theta_max 24.16
_cell_measurement_theta_min 2.39
_cell_volume 2498.4(13)
_computing_cell_refinement 'Bruker SAINT'
_computing_data_collection 'Bruker APEX2'
_computing_data_reduction 'Bruker SAINT'
_computing_molecular_graphics 'Bruker SHELXTL'
_computing_publication_material 'Bruker SHELXTL'
_computing_structure_refinement 'SHELXL-2017/1 (Sheldrick, 2017)'
_computing_structure_solution 'SHELXS-97 (Sheldrick 2008)'
_diffrn_ambient_temperature 296(2)
_diffrn_measured_fraction_theta_full 1.000
_diffrn_measured_fraction_theta_max 0.992
_diffrn_measurement_device_type 'Bruker APEX-II CCD'
_diffrn_measurement_method '\f and \w scans'
_diffrn_radiation_type MoK\a
_diffrn_radiation_wavelength 0.71073
_diffrn_reflns_av_R_equivalents 0.0911
_diffrn_reflns_av_unetI/netI 0.0832
_diffrn_reflns_Laue_measured_fraction_full 1.000
_diffrn_reflns_Laue_measured_fraction_max 0.992
_diffrn_reflns_limit_h_max 18
_diffrn_reflns_limit_h_min -18
_diffrn_reflns_limit_k_max 18
_diffrn_reflns_limit_k_min -18
_diffrn_reflns_limit_l_max 20
_diffrn_reflns_limit_l_min -20
_diffrn_reflns_number 46134
_diffrn_reflns_point_group_measured_fraction_full 1.000
_diffrn_reflns_point_group_measured_fraction_max 0.992
_diffrn_reflns_theta_full 25.242
_diffrn_reflns_theta_max 28.432
_diffrn_reflns_theta_min 1.629
_exptl_absorpt_coefficient_mu 0.995
_exptl_absorpt_correction_T_max 0.5766
_exptl_absorpt_correction_T_min 0.4696
_exptl_absorpt_correction_type multi-scan
_exptl_crystal_colour green_blue
_exptl_crystal_density_diffrn 1.690
_exptl_crystal_description bulk
_exptl_crystal_F_000 1266
_exptl_crystal_size_max 0.28
_exptl_crystal_size_mid 0.21
_exptl_crystal_size_min 0.16
_refine_diff_density_max 0.285
_refine_diff_density_min -0.352
_refine_diff_density_rms 0.048
_refine_ls_extinction_coef 0.0033(2)
_refine_ls_extinction_expression Fc^*^=kFc[1+0.001xFc^2^\l^3^/sin(2\q)]^-1/4^
_refine_ls_extinction_method 'SHELXL-2017/1 (Sheldrick 2017)'
_refine_ls_goodness_of_fit_ref 0.822
_refine_ls_hydrogen_treatment constr
_refine_ls_matrix_type full
_refine_ls_number_parameters 884
_refine_ls_number_reflns 12483
_refine_ls_number_restraints 0
_refine_ls_restrained_S_all 0.822
_refine_ls_R_factor_all 0.0940
_refine_ls_R_factor_gt 0.0398
_refine_ls_shift/su_max 0.001
_refine_ls_shift/su_mean 0.000
_refine_ls_structure_factor_coef Fsqd
_refine_ls_weighting_details 'w=1/[\s^2^(Fo^2^)+(0.0391P)^2^] where P=(Fo^2^+2Fc^2^)/3'
_refine_ls_weighting_scheme calc
_refine_ls_wR_factor_gt 0.0859
_refine_ls_wR_factor_ref 0.1003
_reflns_Friedel_coverage 0.000
_reflns_number_gt 6150
_reflns_number_total 12483
_reflns_threshold_expression 'I > 2\s(I)'
_cod_data_source_file d5nj00967g2.cif
_cod_data_source_block 996s
_cod_depositor_comments 'Adding full bibliography for 7063753--7063771.cif.'
_cod_original_cell_volume 2498.4(14)
_cod_database_code 7063764
_shelx_shelxl_version_number 2017/1
_shelx_space_group_comment
; 
The symmetry employed for this shelxl refinement is uniquely defined 
by the following loop, which should always be used as a source of 
symmetry information in preference to the above space-group names. 
They are only intended as comments. 
;

loop_
_space_group_symop_operation_xyz
'x, y, z'
'-x, -y, -z'

loop_
_atom_site_label
_atom_site_type_symbol
_atom_site_fract_x
_atom_site_fract_y
_atom_site_fract_z
_atom_site_U_iso_or_equiv
_atom_site_adp_type
_atom_site_occupancy
_atom_site_site_symmetry_order
_atom_site_calc_flag
_atom_site_refinement_flags_posn
_atom_site_refinement_flags_adp
_atom_site_refinement_flags_occupancy
_atom_site_disorder_assembly
_atom_site_disorder_group
Cu1 Cu 0.62128(2) 1.01020(2) 0.32196(2) 0.04760(11) Uani 1 1 d . . . . .
O1 O 0.67267(12) 0.96282(14) 0.41821(12) 0.0531(4) Uani 1 1 d . . . . .
C1 C 0.7852(3) 0.9217(4) 0.5132(3) 0.0946(14) Uani 1 1 d . . . . .
F1 F 0.7350(8) 0.9699(8) 0.5932(5) 0.156(2) Uani 0.5 1 d . . P A 1
F2 F 0.7356(13) 0.8316(9) 0.4923(9) 0.188(7) Uani 0.5 1 d . . P A 1
F3 F 0.8767(9) 0.9627(10) 0.5649(9) 0.130(5) Uani 0.5 1 d . . P A 1
F1A F 0.7031(6) 0.8518(9) 0.5188(8) 0.098(4) Uani 0.5 1 d . . P A 2
F2A F 0.8358(4) 0.8423(4) 0.4589(4) 0.1005(16) Uani 0.5 1 d . . P A 2
F3A F 0.8569(9) 0.9798(7) 0.5866(8) 0.113(5) Uani 0.5 1 d . . P A 2
C2 C 0.7689(2) 0.9837(2) 0.44977(18) 0.0534(7) Uani 1 1 d . . . . .
C3 C 0.8581(2) 1.0550(2) 0.4345(2) 0.0687(8) Uani 1 1 d . . . . .
H3A H 0.925592 1.059908 0.459323 0.082 Uiso 1 1 calc R U . . .
C4 C 0.84934(19) 1.1190(2) 0.38333(19) 0.0512(6) Uani 1 1 d . . . . .
C5 C 0.9533(3) 1.2012(4) 0.3755(4) 0.0808(10) Uani 1 1 d . . . . .
F4 F 0.9686(14) 1.1635(13) 0.2922(10) 0.200(5) Uani 0.5 1 d . . P B 1
F5 F 0.9454(10) 1.2939(9) 0.3818(16) 0.153(7) Uani 0.5 1 d . . P B 1
F6 F 1.0360(5) 1.2177(17) 0.4288(15) 0.172(7) Uani 0.5 1 d . . P B 1
F6A F 1.0187(8) 1.1551(10) 0.3476(12) 0.127(4) Uani 0.5 1 d . . P B 2
F4A F 0.9413(7) 1.2517(14) 0.3235(12) 0.118(4) Uani 0.5 1 d . . P B 2
F5A F 1.0047(11) 1.2781(10) 0.4626(7) 0.146(5) Uani 0.5 1 d . . P B 2
O2 O 0.76696(13) 1.12115(14) 0.34357(12) 0.0571(5) Uani 1 1 d . . . . .
O3 O 0.58278(12) 1.06026(13) 0.22335(12) 0.0510(4) Uani 1 1 d . . . . .
C6 C 0.6122(3) 1.1370(3) 0.1093(2) 0.0776(9) Uani 1 1 d . . . . .
F7 F 0.5189(2) 1.1446(2) 0.10714(18) 0.1373(9) Uani 1 1 d . . . . .
F8 F 0.6272(2) 1.11347(18) 0.02362(14) 0.1261(8) Uani 1 1 d . . . . .
F9 F 0.68259(19) 1.23745(17) 0.15770(15) 0.1205(8) Uani 1 1 d . . . . .
C7 C 0.62342(19) 1.0543(2) 0.15243(19) 0.0517(7) Uani 1 1 d . . . . .
C8 C 0.6758(2) 0.9871(2) 0.11291(19) 0.0628(8) Uani 1 1 d . . . . .
H8A H 0.702141 0.994436 0.061054 0.075 Uiso 1 1 calc R U . . .
C9 C 0.6924(2) 0.9074(2) 0.1461(2) 0.0600(7) Uani 1 1 d . . . . .
C10 C 0.7526(5) 0.8390(4) 0.0928(4) 0.0952(12) Uani 1 1 d . . . . .
F10 F 0.7250(11) 0.7433(7) 0.0931(10) 0.115(4) Uani 0.5 1 d . . P C 1
F11 F 0.8537(9) 0.8913(15) 0.1290(18) 0.196(7) Uani 0.5 1 d . . P C 1
F12 F 0.737(2) 0.828(2) 0.0050(10) 0.203(9) Uani 0.5 1 d . . P C 1
F10A F 0.797(3) 0.798(3) 0.1439(16) 0.240(9) Uani 0.5 1 d . . P C 2
F11A F 0.8289(14) 0.8896(10) 0.0667(14) 0.135(5) Uani 0.5 1 d . . P C 2
F12A F 0.6905(10) 0.7570(18) 0.0202(18) 0.244(10) Uani 0.5 1 d . . P C 2
O4 O 0.66447(14) 0.88545(14) 0.21299(13) 0.0593(5) Uani 1 1 d . . . . .
Cu2 Cu 0.28726(2) 0.40620(3) 0.16301(2) 0.05900(12) Uani 1 1 d . . . . .
O5 O 0.43544(13) 0.47880(16) 0.22745(14) 0.0701(6) Uani 1 1 d . . . . .
C11 C 0.6138(2) 0.6004(4) 0.2797(3) 0.0761(10) Uani 1 1 d . . . . .
F13 F 0.6557(10) 0.5192(11) 0.2464(7) 0.120(4) Uani 0.5 1 d . . P D 1
F14 F 0.6139(6) 0.6024(7) 0.3644(5) 0.086(2) Uani 0.5 1 d . . P D 1
F15 F 0.6774(7) 0.6966(10) 0.2807(9) 0.117(5) Uani 0.5 1 d . . P D 1
F13A F 0.6407(9) 0.5289(9) 0.2876(11) 0.168(7) Uani 0.5 1 d . . P D 2
F14A F 0.6036(7) 0.6632(10) 0.3643(7) 0.195(5) Uani 0.5 1 d . . P D 2
F15A F 0.6891(8) 0.6621(11) 0.2595(11) 0.122(5) Uani 0.5 1 d . . P D 2
C12 C 0.5017(2) 0.5604(2) 0.21696(19) 0.0554(7) Uani 1 1 d . . . . .
C13 C 0.4858(2) 0.6141(2) 0.1592(2) 0.0632(8) Uani 1 1 d . . . . .
H13A H 0.541870 0.676498 0.160883 0.076 Uiso 1 1 calc R U . . .
C14 C 0.3882(2) 0.5781(2) 0.09824(19) 0.0570(7) Uani 1 1 d . . . . .
C15 C 0.3799(3) 0.6356(3) 0.0288(3) 0.0773(10) Uani 1 1 d . . . . .
F16 F 0.4400(11) 0.7436(7) 0.0680(9) 0.100(3) Uani 0.5 1 d . . P E 1
F17 F 0.2871(7) 0.6273(10) 0.0004(9) 0.148(6) Uani 0.5 1 d . . P E 1
F18 F 0.4199(14) 0.5953(17) -0.0435(13) 0.170(7) Uani 0.5 1 d . . P E 1
F16A F 0.4585(11) 0.7201(11) 0.0404(11) 0.178(7) Uani 0.5 1 d . . P E 2
F17A F 0.2915(8) 0.6558(9) 0.0230(8) 0.125(4) Uani 0.5 1 d . . P E 2
F18A F 0.3684(12) 0.5659(17) -0.0526(11) 0.128(4) Uani 0.5 1 d . . P E 2
O6 O 0.30322(13) 0.49994(15) 0.09035(13) 0.0636(5) Uani 1 1 d . . . . .
O7 O 0.28565(14) 0.28590(15) 0.20301(13) 0.0629(5) Uani 1 1 d . . . . .
C16 C 0.2315(3) 0.1141(3) 0.2185(3) 0.0831(11) Uani 1 1 d . . . . .
F19 F 0.3116(8) 0.1509(8) 0.2889(8) 0.121(4) Uani 0.5 1 d . . P F 1
F20 F 0.1506(14) 0.0264(11) 0.2091(12) 0.114(5) Uani 0.5 1 d . . P F 1
F21 F 0.1461(16) 0.0388(13) 0.2252(13) 0.127(5) Uani 0.5 1 d . . P F 1
F19A F 0.2942(17) 0.0850(13) 0.1886(10) 0.168(7) Uani 0.5 1 d . . P F 2
F20A F 0.2761(13) 0.0523(11) 0.1475(9) 0.097(3) Uani 0.5 1 d . . P F 2
F21A F 0.2620(9) 0.1707(9) 0.3141(7) 0.131(4) Uani 0.5 1 d . . P F 2
C17 C 0.2062(2) 0.1973(2) 0.18385(18) 0.0560(7) Uani 1 1 d . . . . .
C18 C 0.1036(2) 0.1699(2) 0.13611(18) 0.0605(7) Uani 1 1 d . . . . .
H18A H 0.050480 0.102914 0.129736 0.073 Uiso 1 1 calc R U . . .
C19 C 0.0780(2) 0.2390(2) 0.09774(18) 0.0542(7) Uani 1 1 d . . . . .
C20 C -0.0372(3) 0.2015(4) 0.0434(4) 0.0848(10) Uani 1 1 d . . . . .
F22 F -0.0998(10) 0.1090(10) 0.0411(11) 0.150(6) Uani 0.5 1 d . . P G 1
F23 F -0.0337(13) 0.1834(12) -0.0485(10) 0.152(6) Uani 0.5 1 d . . P G 1
F24 F -0.0815(7) 0.2675(8) 0.0620(11) 0.151(6) Uani 0.5 1 d . . P G 1
F22A F -0.0861(10) 0.0935(9) 0.0099(10) 0.128(5) Uani 0.5 1 d . . P G 2
F23A F -0.0478(10) 0.2420(12) -0.0144(11) 0.155(8) Uani 0.5 1 d . . P G 2
F24A F -0.0900(9) 0.2390(13) 0.1112(8) 0.141(4) Uani 0.5 1 d . . P G 2
O8 O 0.13789(13) 0.33201(14) 0.10010(12) 0.0593(5) Uani 1 1 d . . . . .
O1R O 0.24004(14) 0.52076(14) 0.28290(13) 0.0612(5) Uani 1 1 d . . . . .
N2R N 0.28169(15) 0.58689(16) 0.36883(15) 0.0463(5) Uani 1 1 d . . . . .
C3R C 0.2678(2) 0.5469(2) 0.44821(18) 0.0535(7) Uani 1 1 d . . . . .
C4R C 0.1534(2) 0.5343(3) 0.4593(2) 0.0886(10) Uani 1 1 d . . . . .
H4RA H 0.139012 0.508640 0.509502 0.133 Uiso 1 1 calc R U . . .
H4RB H 0.146358 0.605207 0.473137 0.133 Uiso 1 1 calc R U . . .
H4RC H 0.103273 0.481076 0.402214 0.133 Uiso 1 1 calc R U . . .
C5R C 0.2802(3) 0.4360(2) 0.4249(2) 0.0849(10) Uani 1 1 d . . . . .
H5RA H 0.271104 0.411457 0.476264 0.127 Uiso 1 1 calc R U . . .
H5RB H 0.227188 0.381869 0.369818 0.127 Uiso 1 1 calc R U . . .
H5RC H 0.350283 0.444055 0.413655 0.127 Uiso 1 1 calc R U . . .
C6R C 0.3550(2) 0.6469(2) 0.52874(17) 0.0510(6) Uani 1 1 d . . . . .
C7R C 0.4654(2) 0.6395(3) 0.5346(2) 0.0784(9) Uani 1 1 d . . . . .
H7RA H 0.465918 0.581579 0.556943 0.118 Uiso 1 1 calc R U . . .
H7RB H 0.481143 0.622771 0.473637 0.118 Uiso 1 1 calc R U . . .
H7RC H 0.518357 0.709674 0.576900 0.118 Uiso 1 1 calc R U . . .
C8R C 0.3289(3) 0.6737(2) 0.6241(2) 0.0795(9) Uani 1 1 d . . . . .
H8RA H 0.325085 0.613965 0.645374 0.119 Uiso 1 1 calc R U . . .
H8RB H 0.383742 0.741871 0.667335 0.119 Uiso 1 1 calc R U . . .
H8RC H 0.261309 0.682341 0.620162 0.119 Uiso 1 1 calc R U . . .
N9R N 0.36160(14) 0.73921(16) 0.49336(14) 0.0453(5) Uani 1 1 d . . . . .
O10R O 0.40923(13) 0.84219(13) 0.54493(12) 0.0586(5) Uani 1 1 d . . . . .
C11R C 0.32571(16) 0.69903(19) 0.39920(17) 0.0406(6) Uani 1 1 d . . . . .
C12R C 0.34015(17) 0.76781(18) 0.34234(16) 0.0408(6) Uani 1 1 d . . . . .
C13R C 0.44330(17) 0.84350(18) 0.35574(16) 0.0424(6) Uani 1 1 d . . . . .
H13B H 0.497263 0.847263 0.400177 0.051 Uiso 1 1 calc R U . . .
N14R N 0.46901(14) 0.91096(15) 0.30830(14) 0.0440(5) Uani 1 1 d . . . . .
C15R C 0.38841(19) 0.9045(2) 0.24571(19) 0.0598(7) Uani 1 1 d . . . . .
H15A H 0.403915 0.951249 0.212210 0.072 Uiso 1 1 calc R U . . .
C16R C 0.28488(19) 0.8325(2) 0.2289(2) 0.0649(8) Uani 1 1 d . . . . .
H16A H 0.232816 0.831453 0.184377 0.078 Uiso 1 1 calc R U . . .
C17R C 0.25616(18) 0.7614(2) 0.27665(18) 0.0494(6) Uani 1 1 d . . . . .
C18R C 0.14051(17) 0.6859(2) 0.2609(2) 0.0563(7) Uani 1 1 d . . . . .
H18B H 0.138947 0.636507 0.295335 0.068 Uiso 1 1 calc R U . . .
C19R C 0.0746(2) 0.7540(3) 0.3000(3) 0.1079(13) Uani 1 1 d . . . . .
H19A H 0.076869 0.805916 0.268867 0.130 Uiso 1 1 calc R U . . .
H19B H 0.104632 0.796810 0.366315 0.130 Uiso 1 1 calc R U . . .
C20R C -0.0426(3) 0.6755(4) 0.2850(3) 0.150(2) Uani 1 1 d . . . . .
H20A H -0.045036 0.629082 0.321632 0.180 Uiso 1 1 calc R U . . .
H20B H -0.084619 0.720024 0.307150 0.180 Uiso 1 1 calc R U . . .
C21R C -0.0898(3) 0.6038(4) 0.1864(3) 0.1318(17) Uani 1 1 d . . . . .
H21A H -0.095698 0.649799 0.151078 0.158 Uiso 1 1 calc R U . . .
H21B H -0.161467 0.552785 0.180802 0.158 Uiso 1 1 calc R U . . .
C22R C -0.0261(2) 0.5387(3) 0.1459(3) 0.1020(12) Uani 1 1 d . . . . .
H22A H -0.057173 0.497464 0.079510 0.122 Uiso 1 1 calc R U . . .
H22B H -0.028583 0.484998 0.175191 0.122 Uiso 1 1 calc R U . . .
C23R C 0.0898(2) 0.6132(3) 0.1594(2) 0.0825(10) Uani 1 1 d . . . . .
H23A H 0.130002 0.567021 0.135992 0.099 Uiso 1 1 calc R U . . .
H23B H 0.093013 0.660288 0.123265 0.099 Uiso 1 1 calc R U . . .

loop_
_atom_site_aniso_label
_atom_site_aniso_U_11
_atom_site_aniso_U_22
_atom_site_aniso_U_33
_atom_site_aniso_U_23
_atom_site_aniso_U_13
_atom_site_aniso_U_12
Cu1 0.03980(17) 0.0522(2) 0.0549(2) 0.03219(16) 0.01015(14) 0.01070(14)
O1 0.0421(9) 0.0609(11) 0.0615(12) 0.0380(9) 0.0098(8) 0.0113(8)
C1 0.075(3) 0.092(3) 0.097(3) 0.062(3) -0.025(2) -0.007(2)
F1 0.217(7) 0.218(8) 0.113(5) 0.123(6) 0.068(5) 0.114(6)
F2 0.348(19) 0.058(4) 0.117(8) 0.047(4) -0.034(11) 0.036(10)
F3 0.094(5) 0.190(10) 0.146(11) 0.108(9) -0.001(6) 0.068(6)
F1A 0.077(3) 0.112(9) 0.113(7) 0.088(7) 0.007(3) 0.005(4)
F2A 0.124(4) 0.088(3) 0.118(4) 0.052(3) 0.014(3) 0.065(3)
F3A 0.175(12) 0.060(3) 0.055(3) 0.021(2) -0.036(5) 0.001(5)
C2 0.0518(16) 0.0516(16) 0.0547(17) 0.0261(14) 0.0033(13) 0.0134(13)
C3 0.0418(15) 0.081(2) 0.089(2) 0.0496(19) 0.0054(15) 0.0154(15)
C4 0.0422(14) 0.0486(15) 0.0602(18) 0.0229(14) 0.0156(13) 0.0101(12)
C5 0.049(2) 0.088(3) 0.118(4) 0.060(3) 0.026(2) 0.018(2)
F4 0.205(12) 0.188(11) 0.183(10) 0.065(7) 0.156(9) 0.017(8)
F5 0.087(6) 0.066(4) 0.31(2) 0.081(7) 0.090(10) 0.011(4)
F6 0.035(3) 0.248(16) 0.265(18) 0.194(14) 0.011(7) 0.003(6)
F6A 0.100(6) 0.169(8) 0.211(12) 0.137(10) 0.109(8) 0.087(6)
F4A 0.063(3) 0.148(10) 0.190(10) 0.141(9) 0.032(6) 0.021(6)
F5A 0.100(7) 0.122(7) 0.112(5) 0.015(5) 0.001(5) -0.053(5)
O2 0.0421(10) 0.0629(12) 0.0721(13) 0.0409(10) 0.0109(9) 0.0120(9)
O3 0.0509(10) 0.0576(11) 0.0533(11) 0.0328(9) 0.0135(9) 0.0190(8)
C6 0.102(3) 0.076(2) 0.071(2) 0.048(2) 0.022(2) 0.032(2)
F7 0.1409(19) 0.190(3) 0.176(2) 0.139(2) 0.0549(17) 0.1054(19)
F8 0.226(3) 0.1296(18) 0.0764(14) 0.0750(14) 0.0564(15) 0.0922(18)
F9 0.178(2) 0.0705(13) 0.1107(17) 0.0573(13) 0.0233(15) 0.0240(14)
C7 0.0530(15) 0.0501(16) 0.0499(17) 0.0274(14) 0.0067(13) 0.0097(13)
C8 0.0746(19) 0.0661(19) 0.0584(19) 0.0364(16) 0.0314(15) 0.0224(16)
C9 0.0608(17) 0.0545(17) 0.067(2) 0.0247(16) 0.0245(15) 0.0194(14)
C10 0.126(4) 0.092(3) 0.109(4) 0.058(3) 0.074(3) 0.059(3)
F10 0.160(9) 0.075(4) 0.150(9) 0.049(5) 0.089(6) 0.072(5)
F11 0.086(5) 0.199(12) 0.283(19) 0.037(12) 0.062(9) 0.075(6)
F12 0.40(3) 0.276(19) 0.098(8) 0.107(11) 0.154(13) 0.26(2)
F10A 0.37(2) 0.40(2) 0.267(15) 0.268(17) 0.244(15) 0.349(19)
F11A 0.152(11) 0.140(8) 0.182(12) 0.090(10) 0.133(10) 0.086(8)
F12A 0.179(8) 0.182(13) 0.237(18) -0.101(12) 0.004(11) 0.090(9)
O4 0.0719(12) 0.0560(11) 0.0662(13) 0.0353(10) 0.0325(10) 0.0273(9)
Cu2 0.0502(2) 0.0495(2) 0.0707(3) 0.02884(18) 0.00469(17) 0.00680(16)
O5 0.0499(10) 0.0742(13) 0.0876(15) 0.0482(12) 0.0054(10) 0.0103(10)
C11 0.053(2) 0.092(3) 0.073(3) 0.040(2) 0.0074(18) 0.008(2)
F13 0.090(4) 0.178(9) 0.099(5) 0.027(5) 0.017(3) 0.086(6)
F14 0.067(3) 0.133(6) 0.054(3) 0.046(4) 0.014(2) 0.022(3)
F15 0.064(6) 0.088(5) 0.158(8) 0.075(5) -0.047(6) -0.031(5)
F13A 0.099(7) 0.155(11) 0.265(18) 0.154(12) -0.039(9) 0.012(6)
F14A 0.090(5) 0.277(13) 0.095(6) -0.017(7) -0.018(4) 0.010(7)
F15A 0.043(3) 0.171(12) 0.199(9) 0.135(9) 0.043(4) 0.031(5)
C12 0.0474(15) 0.0494(16) 0.0606(18) 0.0186(14) 0.0137(13) 0.0088(13)
C13 0.0534(16) 0.0589(18) 0.070(2) 0.0335(16) 0.0093(15) 0.0041(14)
C14 0.0618(18) 0.0461(16) 0.0576(18) 0.0198(14) 0.0120(15) 0.0136(14)
C15 0.078(3) 0.073(3) 0.072(3) 0.039(2) 0.008(2) 0.009(2)
F16 0.133(8) 0.046(3) 0.108(5) 0.043(3) -0.013(4) 0.017(4)
F17 0.071(5) 0.167(8) 0.174(9) 0.128(7) -0.056(6) -0.034(5)
F18 0.31(2) 0.173(14) 0.134(11) 0.112(11) 0.146(13) 0.142(16)
F16A 0.101(6) 0.195(12) 0.205(14) 0.165(12) -0.045(8) -0.053(9)
F17A 0.161(10) 0.156(7) 0.155(7) 0.114(6) 0.075(7) 0.117(7)
F18A 0.173(9) 0.165(9) 0.065(5) 0.060(5) 0.033(6) 0.070(7)
O6 0.0544(11) 0.0592(12) 0.0707(13) 0.0326(10) 0.0027(10) 0.0081(10)
O7 0.0634(11) 0.0507(11) 0.0669(13) 0.0260(10) 0.0024(9) 0.0114(10)
C16 0.096(3) 0.064(3) 0.082(3) 0.040(2) 0.002(3) 0.014(2)
F19 0.150(7) 0.079(5) 0.095(7) 0.035(5) -0.055(6) 0.018(4)
F20 0.132(11) 0.045(4) 0.133(8) 0.046(4) -0.017(7) -0.003(5)
F21 0.149(11) 0.122(11) 0.159(10) 0.111(8) 0.065(8) 0.048(8)
F19A 0.218(17) 0.183(16) 0.25(2) 0.161(15) 0.121(15) 0.155(14)
F20A 0.120(4) 0.083(4) 0.104(5) 0.038(3) 0.018(4) 0.057(3)
F21A 0.209(10) 0.084(5) 0.087(6) 0.056(4) -0.024(5) 0.030(5)
C17 0.0712(19) 0.0486(16) 0.0457(16) 0.0182(13) 0.0152(14) 0.0183(15)
C18 0.0659(18) 0.0485(16) 0.0561(18) 0.0217(14) 0.0155(15) 0.0051(14)
C19 0.0535(16) 0.0468(16) 0.0544(17) 0.0149(14) 0.0179(13) 0.0115(13)
C20 0.059(2) 0.065(3) 0.112(4) 0.032(3) 0.002(2) 0.007(2)
F22 0.059(4) 0.130(12) 0.242(15) 0.119(11) 0.003(7) -0.026(6)
F23 0.093(5) 0.206(13) 0.110(6) 0.057(7) -0.024(4) 0.014(8)
F24 0.079(6) 0.109(6) 0.216(16) 0.003(9) -0.025(9) 0.048(5)
F22A 0.113(8) 0.058(5) 0.135(7) -0.004(4) -0.060(6) 0.000(5)
F23A 0.089(8) 0.183(15) 0.191(17) 0.151(15) -0.040(10) -0.010(9)
F24A 0.072(3) 0.195(11) 0.160(8) 0.061(6) 0.031(5) 0.060(5)
O8 0.0527(10) 0.0448(10) 0.0707(13) 0.0220(9) 0.0036(9) 0.0088(9)
O1R 0.0677(12) 0.0471(10) 0.0526(12) 0.0053(9) -0.0020(9) 0.0191(9)
N2R 0.0448(11) 0.0367(11) 0.0509(14) 0.0136(11) 0.0076(10) 0.0108(9)
C3R 0.0635(17) 0.0395(14) 0.0554(17) 0.0217(13) 0.0136(14) 0.0129(13)
C4R 0.065(2) 0.081(2) 0.112(3) 0.048(2) 0.0311(19) 0.0032(17)
C5R 0.131(3) 0.0424(17) 0.077(2) 0.0231(16) 0.011(2) 0.0297(18)
C6R 0.0642(16) 0.0422(14) 0.0487(16) 0.0216(13) 0.0152(13) 0.0176(13)
C7R 0.0706(19) 0.079(2) 0.088(2) 0.0376(19) 0.0034(17) 0.0291(17)
C8R 0.126(3) 0.0585(19) 0.063(2) 0.0326(16) 0.0385(19) 0.0325(18)
N9R 0.0469(11) 0.0365(12) 0.0485(13) 0.0183(10) 0.0140(10) 0.0076(9)
O10R 0.0713(12) 0.0374(10) 0.0502(11) 0.0105(9) 0.0156(9) 0.0044(9)
C11R 0.0320(12) 0.0397(13) 0.0478(16) 0.0164(12) 0.0109(11) 0.0098(11)
C12R 0.0358(12) 0.0383(13) 0.0476(15) 0.0181(12) 0.0101(11) 0.0111(11)
C13R 0.0376(13) 0.0448(14) 0.0451(15) 0.0200(12) 0.0074(11) 0.0135(11)
N14R 0.0415(11) 0.0424(11) 0.0497(13) 0.0231(10) 0.0089(10) 0.0123(9)
C15R 0.0495(15) 0.0648(18) 0.075(2) 0.0468(16) 0.0064(14) 0.0163(14)
C16R 0.0410(15) 0.0731(19) 0.086(2) 0.0479(18) -0.0018(14) 0.0141(14)
C17R 0.0381(13) 0.0477(15) 0.0603(17) 0.0217(13) 0.0056(12) 0.0135(12)
C18R 0.0343(13) 0.0536(16) 0.078(2) 0.0275(15) 0.0037(13) 0.0127(12)
C19R 0.0586(19) 0.094(3) 0.132(3) -0.002(2) 0.027(2) 0.0204(19)
C20R 0.051(2) 0.141(4) 0.176(5) -0.025(3) 0.036(3) 0.012(2)
C21R 0.0402(18) 0.124(3) 0.186(5) 0.018(3) -0.001(2) 0.021(2)
C22R 0.0535(19) 0.099(3) 0.104(3) 0.010(2) -0.0032(19) 0.0009(19)
C23R 0.0532(17) 0.085(2) 0.079(2) 0.0138(19) 0.0033(16) 0.0082(16)

loop_
_atom_type_symbol
_atom_type_description
_atom_type_scat_dispersion_real
_atom_type_scat_dispersion_imag
_atom_type_scat_source
C C 0.0033 0.0016 'International Tables Vol C Tables 4.2.6.8 and 6.1.1.4'
H H 0.0000 0.0000 'International Tables Vol C Tables 4.2.6.8 and 6.1.1.4'
N N 0.0061 0.0033 'International Tables Vol C Tables 4.2.6.8 and 6.1.1.4'
O O 0.0106 0.0060 'International Tables Vol C Tables 4.2.6.8 and 6.1.1.4'
F F 0.0171 0.0103 'International Tables Vol C Tables 4.2.6.8 and 6.1.1.4'
Cu Cu 0.3201 1.2651 'International Tables Vol C Tables 4.2.6.8 and 6.1.1.4'

loop_
_geom_angle_atom_site_label_1
_geom_angle_atom_site_label_2
_geom_angle_atom_site_label_3
_geom_angle
_geom_angle_site_symmetry_1
_geom_angle_site_symmetry_3
_geom_angle_publ_flag
O3 Cu1 O1 174.82(7) . . ?
O3 Cu1 O2 85.76(7) . . ?
O1 Cu1 O2 89.87(7) . . ?
O3 Cu1 N14R 93.31(7) . . ?
O1 Cu1 N14R 91.33(7) . . ?
O2 Cu1 N14R 173.83(8) . . ?
O3 Cu1 O4 87.01(7) . . ?
O1 Cu1 O4 90.09(7) . . ?
O2 Cu1 O4 88.39(7) . . ?
N14R Cu1 O4 97.66(7) . . ?
O3 Cu1 O10R 96.29(7) . 2_676 ?
O1 Cu1 O10R 86.26(7) . 2_676 ?
O2 Cu1 O10R 87.34(7) . 2_676 ?
N14R Cu1 O10R 86.70(7) . 2_676 ?
O4 Cu1 O10R 174.39(6) . 2_676 ?
C2 O1 Cu1 124.99(15) . . ?
F1A C1 F3A 117.2(8) . . ?
F2 C1 F3 120.2(10) . . ?
F2 C1 F1 98.9(9) . . ?
F3 C1 F1 93.4(7) . . ?
F2 C1 C2 119.9(7) . . ?
F1A C1 C2 116.2(5) . . ?
F3A C1 C2 115.1(5) . . ?
F3 C1 C2 114.5(7) . . ?
F1 C1 C2 100.9(4) . . ?
F1A C1 F2A 99.2(6) . . ?
F3A C1 F2A 101.1(7) . . ?
C2 C1 F2A 104.1(4) . . ?
O1 C2 C3 127.8(2) . . ?
O1 C2 C1 113.8(2) . . ?
C3 C2 C1 118.4(3) . . ?
O1 C2 Cu1 34.02(10) . . ?
C3 C2 Cu1 94.11(16) . . ?
C1 C2 Cu1 147.2(2) . . ?
C4 C3 C2 121.4(2) . . ?
C4 C3 Cu1 61.08(14) . . ?
C2 C3 Cu1 60.96(14) . . ?
O2 C4 C3 128.1(2) . . ?
O2 C4 C5 114.4(3) . . ?
C3 C4 C5 117.5(3) . . ?
O2 C4 Cu1 34.58(11) . . ?
C3 C4 Cu1 94.10(15) . . ?
C5 C4 Cu1 148.0(2) . . ?
F4A C5 F6A 107.0(7) . . ?
F6 C5 F5 110.3(9) . . ?
F6 C5 F4 105.4(8) . . ?
F5 C5 F4 103.2(8) . . ?
F4A C5 F5A 108.1(8) . . ?
F6A C5 F5A 105.2(7) . . ?
F6 C5 C4 116.2(5) . . ?
F4A C5 C4 115.0(5) . . ?
F6A C5 C4 112.9(6) . . ?
F5 C5 C4 111.4(6) . . ?
F4 C5 C4 109.3(5) . . ?
F5A C5 C4 108.0(5) . . ?
C4 O2 Cu1 124.65(16) . . ?
C7 O3 Cu1 125.09(16) . . ?
F7 C6 F9 106.3(3) . . ?
F7 C6 F8 107.3(3) . . ?
F9 C6 F8 105.7(3) . . ?
F7 C6 C7 112.3(3) . . ?
F9 C6 C7 111.1(3) . . ?
F8 C6 C7 113.7(3) . . ?
O3 C7 C8 129.1(2) . . ?
O3 C7 C6 112.8(3) . . ?
C8 C7 C6 118.0(3) . . ?
O3 C7 Cu1 33.75(10) . . ?
C8 C7 Cu1 97.02(16) . . ?
C6 C7 Cu1 142.7(2) . . ?
C7 C8 C9 123.8(3) . . ?
O4 C9 C8 128.0(3) . . ?
O4 C9 C10 115.3(3) . . ?
C8 C9 C10 116.7(3) . . ?
O4 C9 Cu1 40.56(13) . . ?
C8 C9 Cu1 88.93(17) . . ?
C10 C9 Cu1 152.0(3) . . ?
F11A C10 F12A 106.4(11) . . ?
F10 C10 F11 109.1(10) . . ?
F10 C10 F12 106.5(10) . . ?
F11 C10 F12 107.6(9) . . ?
F11A C10 F10A 102.0(10) . . ?
F12A C10 F10A 107.2(10) . . ?
F11A C10 C9 116.6(6) . . ?
F10 C10 C9 113.8(5) . . ?
F12A C10 C9 111.5(6) . . ?
F11 C10 C9 108.8(7) . . ?
F12 C10 C9 110.8(7) . . ?
F10A C10 C9 112.3(6) . . ?
C10 F12A Cu2 137.3(9) . 2_665 ?
C9 O4 Cu1 118.74(17) . . ?
O5 Cu2 O7 86.40(7) . . ?
O5 Cu2 O8 178.89(8) . . ?
O7 Cu2 O8 92.66(7) . . ?
O5 Cu2 O6 92.69(7) . . ?
O7 Cu2 O6 161.77(8) . . ?
O8 Cu2 O6 88.38(7) . . ?
O5 Cu2 O1R 91.15(8) . . ?
O7 Cu2 O1R 103.35(8) . . ?
O8 Cu2 O1R 88.48(7) . . ?
O6 Cu2 O1R 94.87(8) . . ?
O5 Cu2 C12 21.29(7) . . ?
O7 Cu2 C12 106.92(8) . . ?
O8 Cu2 C12 159.77(8) . . ?
O6 Cu2 C12 71.43(8) . . ?
O1R Cu2 C12 91.79(7) . . ?
C12 O5 Cu2 124.78(17) . . ?
F13A C11 F15A 105.6(9) . . ?
F14 C11 F15 111.0(8) . . ?
F13A C11 F14A 109.7(9) . . ?
F15A C11 F14A 106.5(9) . . ?
F14 C11 F13 100.1(6) . . ?
F15 C11 F13 110.5(8) . . ?
F13A C11 C12 115.5(6) . . ?
F15A C11 C12 116.7(7) . . ?
F14 C11 C12 114.9(4) . . ?
F15 C11 C12 111.7(6) . . ?
F14A C11 C12 102.5(5) . . ?
F13 C11 C12 108.0(6) . . ?
O5 C12 C13 128.4(2) . . ?
O5 C12 C11 112.2(3) . . ?
C13 C12 C11 119.4(3) . . ?
O5 C12 Cu2 33.93(11) . . ?
C13 C12 Cu2 94.44(16) . . ?
C11 C12 Cu2 146.1(2) . . ?
C12 C13 C14 121.7(2) . . ?
C12 C13 Cu2 60.69(14) . . ?
C14 C13 Cu2 61.10(14) . . ?
O6 C14 C13 127.6(2) . . ?
O6 C14 C15 113.9(3) . . ?
C13 C14 C15 118.5(3) . . ?
O6 C14 Cu2 33.99(11) . . ?
C13 C14 Cu2 93.58(17) . . ?
C15 C14 Cu2 147.9(2) . . ?
F16A C15 F18A 106.6(12) . . ?
F16A C15 F17A 110.8(9) . . ?
F18A C15 F17A 103.2(9) . . ?
F17 C15 F16 107.2(9) . . ?
F17 C15 F18 109.9(10) . . ?
F16 C15 F18 105.5(11) . . ?
F16A C15 C14 115.8(7) . . ?
F17 C15 C14 113.8(6) . . ?
F18A C15 C14 107.6(9) . . ?
F17A C15 C14 111.8(6) . . ?
F16 C15 C14 110.2(6) . . ?
F18 C15 C14 109.7(9) . . ?
C14 O6 Cu2 124.74(17) . . ?
C17 O7 Cu2 125.11(17) . . ?
F20 C16 F19 117.8(10) . . ?
F20 C16 F21 12.2(17) . . ?
F19 C16 F21 112.7(11) . . ?
F19A C16 F21A 112.8(10) . . ?
F19A C16 F20A 23.1(12) . . ?
F21A C16 F20A 135.4(7) . . ?
F19A C16 C17 115.0(9) . . ?
F20 C16 C17 115.6(9) . . ?
F19 C16 C17 118.7(5) . . ?
F21 C16 C17 113.0(11) . . ?
F21A C16 C17 102.6(5) . . ?
F20A C16 C17 106.8(7) . . ?
F20A F19A C16 111(4) . . ?
F19A F20A C16 46(3) . . ?
O7 C17 C18 127.5(3) . . ?
O7 C17 C16 113.1(3) . . ?
C18 C17 C16 119.4(3) . . ?
O7 C17 Cu2 33.69(12) . . ?
C18 C17 Cu2 93.92(17) . . ?
C16 C17 Cu2 146.6(2) . . ?
C19 C18 C17 121.8(2) . . ?
C19 C18 Cu2 60.87(14) . . ?
C17 C18 Cu2 60.93(15) . . ?
O8 C19 C18 128.1(2) . . ?
O8 C19 C20 113.0(3) . . ?
C18 C19 C20 118.8(3) . . ?
O8 C19 Cu2 34.06(11) . . ?
C18 C19 Cu2 94.08(17) . . ?
C20 C19 Cu2 147.1(2) . . ?
F24 C20 F22 108.5(10) . . ?
F23A C20 F22A 112.4(11) . . ?
F24 C20 F23 103.0(9) . . ?
F22 C20 F23 104.1(10) . . ?
F23A C20 F24A 106.9(11) . . ?
F22A C20 F24A 104.3(9) . . ?
F23A C20 C19 115.6(6) . . ?
F24 C20 C19 118.0(5) . . ?
F22 C20 C19 114.5(8) . . ?
F22A C20 C19 112.2(8) . . ?
F23 C20 C19 107.1(8) . . ?
F24A C20 C19 104.3(6) . . ?
C19 O8 Cu2 124.65(17) . . ?
N2R O1R Cu2 137.76(14) . . ?
O1R N2R C11R 125.2(2) . . ?
O1R N2R C3R 122.07(19) . . ?
C11R N2R C3R 111.8(2) . . ?
N2R C3R C5R 110.4(2) . . ?
N2R C3R C4R 105.1(2) . . ?
C5R C3R C4R 110.4(2) . . ?
N2R C3R C6R 100.43(18) . . ?
C5R C3R C6R 116.1(2) . . ?
C4R C3R C6R 113.3(2) . . ?
N9R C6R C8R 110.7(2) . . ?
N9R C6R C7R 105.8(2) . . ?
C8R C6R C7R 110.3(2) . . ?
N9R C6R C3R 100.07(19) . . ?
C8R C6R C3R 115.9(2) . . ?
C7R C6R C3R 113.2(2) . . ?
O10R N9R C11R 124.89(19) . . ?
O10R N9R C6R 122.71(19) . . ?
C11R N9R C6R 111.70(19) . . ?
N9R O10R Cu1 138.49(14) . 2_676 ?
N2R C11R N9R 108.0(2) . . ?
N2R C11R C12R 127.3(2) . . ?
N9R C11R C12R 124.6(2) . . ?
C13R C12R C17R 119.7(2) . . ?
C13R C12R C11R 116.7(2) . . ?
C17R C12R C11R 123.7(2) . . ?
N14R C13R C12R 123.5(2) . . ?
N14R C13R Cu1 35.24(10) . . ?
C12R C13R Cu1 158.45(16) . . ?
C13R N14R C15R 116.5(2) . . ?
C13R N14R Cu1 122.31(15) . . ?
C15R N14R Cu1 121.05(16) . . ?
N14R C15R C16R 123.3(2) . . ?
N14R C15R Cu1 35.88(11) . . ?
C16R C15R Cu1 158.93(18) . . ?
C15R C16R C17R 121.3(2) . . ?
C16R C17R C12R 115.6(2) . . ?
C16R C17R C18R 121.0(2) . . ?
C12R C17R C18R 123.4(2) . . ?
C23R C18R C17R 113.1(2) . . ?
C23R C18R C19R 109.8(2) . . ?
C17R C18R C19R 110.7(2) . . ?
C18R C19R C20R 110.0(3) . . ?
C21R C20R C19R 111.9(3) . . ?
C20R C21R C22R 112.4(3) . . ?
C21R C22R C23R 111.8(3) . . ?
C18R C23R C22R 111.8(3) . . ?

loop_
_geom_bond_atom_site_label_1
_geom_bond_atom_site_label_2
_geom_bond_distance
_geom_bond_site_symmetry_2
_geom_bond_publ_flag
Cu1 O3 1.9505(16) . ?
Cu1 O1 1.9550(16) . ?
Cu1 O2 1.9775(17) . ?
Cu1 N14R 2.0144(19) . ?
Cu1 O4 2.2560(18) . ?
Cu1 O10R 2.5549(18) 2_676 ?
O1 C2 1.252(3) . ?
C1 F2 1.111(11) . ?
C1 F1A 1.240(9) . ?
C1 F3A 1.253(9) . ?
C1 F3 1.250(10) . ?
C1 F1 1.537(8) . ?
C1 C2 1.527(4) . ?
C1 F2A 1.538(8) . ?
C2 C3 1.380(3) . ?
C3 C4 1.374(3) . ?
C4 O2 1.235(3) . ?
C4 C5 1.533(4) . ?
C5 F6 1.235(9) . ?
C5 F4A 1.245(8) . ?
C5 F6A 1.278(10) . ?
C5 F5 1.278(9) . ?
C5 F4 1.291(9) . ?
C5 F5A 1.357(9) . ?
O3 C7 1.267(3) . ?
C6 F7 1.300(4) . ?
C6 F9 1.306(4) . ?
C6 F8 1.314(3) . ?
C6 C7 1.520(4) . ?
C7 C8 1.367(4) . ?
C8 C9 1.409(3) . ?
C9 O4 1.226(3) . ?
C9 C10 1.535(4) . ?
C10 F11A 1.227(10) . ?
C10 F10 1.237(9) . ?
C10 F12A 1.274(11) . ?
C10 F11 1.288(12) . ?
C10 F12 1.306(12) . ?
C10 F10A 1.304(12) . ?
F12A Cu2 3.108(14) 2_665 ?
Cu2 O5 1.9230(18) . ?
Cu2 O7 1.9235(18) . ?
Cu2 O8 1.9309(17) . ?
Cu2 O6 1.9307(18) . ?
Cu2 O1R 2.3075(19) . ?
Cu2 C12 2.830(3) . ?
O5 C12 1.251(3) . ?
C11 F13A 1.181(11) . ?
C11 F15A 1.235(12) . ?
C11 F14 1.302(8) . ?
C11 F15 1.310(13) . ?
C11 F14A 1.365(10) . ?
C11 F13 1.384(12) . ?
C11 C12 1.544(4) . ?
C12 C13 1.365(3) . ?
C13 C14 1.386(3) . ?
C14 O6 1.253(3) . ?
C14 C15 1.533(4) . ?
C15 F16A 1.236(12) . ?
C15 F17 1.248(10) . ?
C15 F18A 1.271(19) . ?
C15 F17A 1.315(10) . ?
C15 F16 1.325(10) . ?
C15 F18 1.330(19) . ?
O7 C17 1.254(3) . ?
C16 F19A 1.128(18) . ?
C16 F20 1.288(13) . ?
C16 F19 1.298(10) . ?
C16 F21 1.314(16) . ?
C16 F21A 1.379(11) . ?
C16 F20A 1.468(19) . ?
C16 C17 1.515(4) . ?
F19A F20A 0.62(2) . ?
C17 C18 1.380(3) . ?
C18 C19 1.374(3) . ?
C19 O8 1.251(3) . ?
C19 C20 1.535(4) . ?
C20 F23A 1.211(11) . ?
C20 F24 1.214(10) . ?
C20 F22 1.258(11) . ?
C20 F22A 1.299(11) . ?
C20 F23 1.372(14) . ?
C20 F24A 1.386(13) . ?
O1R N2R 1.287(2) . ?
N2R C11R 1.345(3) . ?
N2R C3R 1.499(3) . ?
C3R C5R 1.508(3) . ?
C3R C4R 1.537(4) . ?
C3R C6R 1.546(3) . ?
C6R N9R 1.506(3) . ?
C6R C8R 1.509(3) . ?
C6R C7R 1.527(4) . ?
N9R O10R 1.273(2) . ?
N9R C11R 1.356(3) . ?
C11R C12R 1.460(3) . ?
C12R C13R 1.391(3) . ?
C12R C17R 1.410(3) . ?
C13R N14R 1.334(3) . ?
N14R C15R 1.347(3) . ?
C15R C16R 1.369(3) . ?
C16R C17R 1.380(3) . ?
C17R C18R 1.515(3) . ?
C18R C23R 1.508(4) . ?
C18R C19R 1.520(4) . ?
C19R C20R 1.547(4) . ?
C20R C21R 1.464(5) . ?
C21R C22R 1.476(5) . ?
C22R C23R 1.519(4) . ?
